data_2108679
loop_
_publ_author_name
'Klein, Holger'
'Kodjikian, St\'ephanie'
'Philippe, R\'emy'
'Ding, Lei'
'Colin, Claire V.'
'Darie, C\'eline'
'Bordet, Pierre'

_publ_section_title
;
 Three different Ge environments in a new Sr~5~CuGe~9~O~24~ phase
 synthesized at high pressure and high temperature
;
_journal_coeditor_code JE5030SUP1
_journal_issue 5
_journal_name_full 'Acta Crystallographica Section B'
_journal_page_first 727
_journal_page_last 732
_journal_paper_doi 10.1107/S2052520620008914
_journal_volume 76
_journal_year 2020
_chemical_formula_moiety 'Cu Ge9 O24, 5(Sr)'
_chemical_formula_sum 'Cu Ge9 O24 Sr5'
_chemical_formula_weight 1538.9
_space_group_IT_number 13
_space_group_name_Hall '-P 2yc'
_space_group_name_H-M_alt 'P 1 2/c 1'
_symmetry_cell_setting monoclinic
_symmetry_Int_Tables_number 13
_symmetry_space_group_name_Hall '-P 2yc'
_symmetry_space_group_name_H-M 'P 1 2/c 1'
_cell_angle_alpha 90
_cell_angle_beta 101.5972(13)
_cell_angle_gamma 90
_cell_formula_units_Z 2
_cell_length_a 11.8817(3)
_cell_length_b 8.19277(17)
_cell_length_c 10.3237(2)
_cell_measurement_temperature 293
_cell_volume 984.43(4)
_diffrn_ambient_temperature 293
_diffrn_detector 'linear PSD'
_diffrn_detector_type Elphyse
_diffrn_measurement_device 'four-circle diffractometer'
_diffrn_measurement_device_type 'Bruker D5000 diffractometer'
_diffrn_radiation_monochromator 'Ge 111'
_diffrn_radiation_probe x-ray
_diffrn_radiation_type 'Cu K\a~1~'
_diffrn_radiation_wavelength 1.54056
_diffrn_source 'sealed X-ray tube'
_diffrn_source_target Cu
_exptl_absorpt_coefficient_mu 34.454
_exptl_crystal_density_diffrn 5.1917
_exptl_crystal_description 'powder sample'
_exptl_crystal_F_000 488
_pd_meas_2theta_range_inc 0.032
_pd_meas_2theta_range_max 90.317
_pd_meas_2theta_range_min 10.000
_pd_meas_number_of_points 2515
_pd_proc_2theta_range_inc 0.032
_pd_proc_2theta_range_max 90.317
_pd_proc_2theta_range_min 10
_pd_proc_ls_background_function '19 Legendre polynoms'
_pd_proc_ls_pref_orient_corr none
_pd_proc_ls_profile_function Pseudo-Voigt
_pd_proc_ls_prof_R_factor 0.0284
_pd_proc_ls_prof_wR_expected 0.0243
_pd_proc_ls_prof_wR_factor 0.0376
_refine_diff_density_max 0.60
_refine_diff_density_min -0.62
_refine_ls_goodness_of_fit_all 1.55
_refine_ls_number_constraints 14
_refine_ls_number_parameters 110
_refine_ls_number_restraints 0
_refine_ls_R_factor_all 0.0276
_refine_ls_R_factor_gt 0.0272
_refine_ls_shift/su_max 0.0240
_refine_ls_shift/su_mean 0.0026
_refine_ls_weighting_scheme sigma
_refine_ls_wR_factor_all 0.0299
_refine_ls_wR_factor_gt 0.0299
_cod_data_source_file je5030sup1.cif
_cod_data_source_block I
_cod_original_cell_volume 984.44(4)
_cod_original_sg_symbol_H-M 'P 2/c'
_cod_database_code 2108679
_publcif_datablock.id {77930d42-7380-44a8-bc2f-2d2bb7687b21}

_publcif_info_exptl_table_max_cols 4
_publcif_info_exptl_table_use_headnotes n
_publcif_funding_html
;
;

loop_
_space_group_symop_id
_space_group_symop_operation_xyz
1 x,y,z
2 -x,y,-z+1/2
3 -x,-y,-z
4 x,-y,z+1/2

loop_
_atom_site_label
_atom_site_type_symbol
_atom_site_fract_x
_atom_site_fract_y
_atom_site_fract_z
_atom_site_adp_type
_atom_site_U_iso_or_equiv
_atom_site_site_symmetry_multiplicity
_atom_site_occupancy
_atom_site_calc_flag
_atom_site_refinement_flags
_atom_site_disorder_assembly
_atom_site_disorder_group
Sr1 Sr 1 -0.6469(8) 0.75 Uiso 0.007(2) 2 1 d . . .
Sr2 Sr 0.7559(4) 0.0316(5) 0.6837(4) Uiso 0.0047(16) 4 1 d . . .
Sr3 Sr 0.6505(4) -0.5151(5) 0.6817(5) Uiso 0.0080(15) 4 1 d . . .
Ge1 Ge 0.8529(5) -0.2890(6) 0.9356(5) Uiso 0.0054(17) 4 1 d . . .
Ge2 Ge 0.5889(4) 0.1750(7) 0.3708(6) Uiso 0.0119(19) 4 1 d . . .
Ge3 Ge 0.7896(5) -0.3288(7) 0.4766(5) Uiso 0.0072(16) 4 1 d . . .
Ge4 Ge 0.5412(4) -0.1599(7) 0.4122(6) Uiso 0.0095(18) 4 1 d . . .
Ge5 Ge 1 -0.2199(9) 0.75 Uiso 0.008(2) 2 1 d . . .
Cu1 Cu 1 0 1 Uiso 0.006(3) 2 1 d . . .
O1 O 0.797(2) -0.305(3) 0.315(3) Uiso 0.011(2) 4 1 d . . .
O2 O 0.544(2) -0.036(3) 0.630(3) Uiso 0.011(2) 4 1 d . . .
O3 O 0.944(2) -0.407(3) 0.827(3) Uiso 0.011(2) 4 1 d . . .
O4 O 0.647(2) -0.325(3) 0.489(3) Uiso 0.011(2) 4 1 d . . .
O5 O 0.415(2) -0.264(3) 0.469(3) Uiso 0.011(2) 4 1 d . . .
O6 O 0.671(2) -0.023(3) 0.421(3) Uiso 0.011(2) 4 1 d . . .
O7 O 0.5 0.344(5) 0.25 Uiso 0.011(2) 2 1 d . . .
O8 O 0.909(2) -0.182(3) 1.065(3) Uiso 0.011(2) 4 1 d . . .
O9 O 0.869(2) -0.216(3) 0.595(3) Uiso 0.011(2) 4 1 d . . .
O10 O 0.716(2) -0.276(3) 0.836(3) Uiso 0.011(2) 4 1 d . . .
O11 O 0.8166(20) -0.473(3) 1.026(2) Uiso 0.011(2) 4 1 d . . .
O12 O 0.5 -0.260(4) 0.25 Uiso 0.011(2) 2 1 d . . .
O13 O 0.909(2) -0.079(3) 0.820(3) Uiso 0.011(2) 4 1 d . . .

loop_
_atom_site_aniso_label
_atom_site_aniso_type_symbol
_atom_site_aniso_U_11
_atom_site_aniso_U_22
_atom_site_aniso_U_33
_atom_site_aniso_U_12
_atom_site_aniso_U_13
_atom_site_aniso_U_23
? ? ? ? ? ? ? ?

loop_
_atom_type_symbol
_atom_type_scat_dispersion_real
_atom_type_scat_dispersion_imag
_atom_type_scat_source
Cu -1.9962 0.6029 'International Tables Vol C tables 4.2.6.8 and 6.1.1.1'
Ge -1.0796 0.9096 'International Tables Vol C tables 4.2.6.8 and 6.1.1.1'
O 0.0516 0.0335 'International Tables Vol C tables 4.2.6.8 and 6.1.1.1'
Sr -0.3396 1.8516 'International Tables Vol C tables 4.2.6.8 and 6.1.1.1'

loop_
_exptl_crystal_face_index_h
_exptl_crystal_face_index_k
_exptl_crystal_face_index_l
_exptl_crystal_face_perp_dist
? ? ? ?

loop_
_geom_angle_atom_site_label_1
_geom_angle_atom_site_label_2
_geom_angle_atom_site_label_3
_geom_angle_site_symmetry_1
_geom_angle_site_symmetry_2
_geom_angle_site_symmetry_3
_geom_angle
_geom_angle_publ_flag
O1 Sr1 O1 3_746 . 4_545 163.0(8) ?
O1 Sr1 O3 3_746 . . 124.2(9) ?
O1 Sr1 O3 3_746 . 2_756 72.2(9) ?
O1 Sr1 O8 3_746 . 3_747 80.3(9) ?
O1 Sr1 O8 3_746 . 4_544 89.9(9) ?
O1 Sr1 O11 3_746 . 3_747 71.8(8) ?
O1 Sr1 O11 3_746 . 4_544 114.2(8) ?
O1 Sr1 O3 4_545 . . 72.2(9) ?
O1 Sr1 O3 4_545 . 2_756 124.2(9) ?
O1 Sr1 O8 4_545 . 3_747 89.9(9) ?
O1 Sr1 O8 4_545 . 4_544 80.3(9) ?
O1 Sr1 O11 4_545 . 3_747 114.2(8) ?
O1 Sr1 O11 4_545 . 4_544 71.8(8) ?
O3 Sr1 O3 . . 2_756 60.2(10) ?
O3 Sr1 O8 . . 3_747 109.7(9) ?
O3 Sr1 O8 . . 4_544 131.1(9) ?
O3 Sr1 O11 . . 3_747 70.4(8) ?
O3 Sr1 O11 . . 4_544 76.6(8) ?
O3 Sr1 O8 2_756 . 3_747 131.1(9) ?
O3 Sr1 O8 2_756 . 4_544 109.7(9) ?
O3 Sr1 O11 2_756 . 3_747 76.6(8) ?
O3 Sr1 O11 2_756 . 4_544 70.4(8) ?
O8 Sr1 O8 3_747 . 4_544 109.9(9) ?
O8 Sr1 O11 3_747 . 3_747 56.5(8) ?
O8 Sr1 O11 3_747 . 4_544 158.2(8) ?
O8 Sr1 O11 4_544 . 3_747 158.2(8) ?
O8 Sr1 O11 4_544 . 4_544 56.5(8) ?
O11 Sr1 O11 3_747 . 4_544 141.7(8) ?
O1 Sr2 O2 4_555 . . 112.0(8) ?
O1 Sr2 O5 4_555 . 3_656 76.2(7) ?
O1 Sr2 O6 4_555 . . 130.4(8) ?
O1 Sr2 O6 4_555 . 4_555 68.5(8) ?
O1 Sr2 O8 4_555 . 4_554 76.7(9) ?
O1 Sr2 O9 4_555 . . 140.2(8) ?
O1 Sr2 O10 4_555 . . 118.3(8) ?
O1 Sr2 O13 4_555 . . 88.7(8) ?
O2 Sr2 O5 . . 3_656 59.0(8) ?
O2 Sr2 O6 . . . 65.9(8) ?
O2 Sr2 O6 . . 4_555 70.8(8) ?
O2 Sr2 O8 . . 4_554 137.4(8) ?
O2 Sr2 O9 . . . 107.6(8) ?
O2 Sr2 O10 . . . 71.5(7) ?
O2 Sr2 O13 . . . 133.8(9) ?
O5 Sr2 O6 3_656 . . 60.4(8) ?
O5 Sr2 O6 3_656 . 4_555 98.4(8) ?
O5 Sr2 O8 3_656 . 4_554 85.3(8) ?
O5 Sr2 O9 3_656 . . 129.4(8) ?
O5 Sr2 O10 3_656 . . 129.7(7) ?
O5 Sr2 O13 3_656 . . 164.0(8) ?
O6 Sr2 O6 . . 4_555 136.7(7) ?
O6 Sr2 O8 . . 4_554 76.9(8) ?
O6 Sr2 O9 . . . 69.6(8) ?
O6 Sr2 O10 . . . 108.0(8) ?
O6 Sr2 O13 . . . 130.2(9) ?
O6 Sr2 O8 4_555 . 4_554 142.8(8) ?
O6 Sr2 O9 4_555 . . 124.3(8) ?
O6 Sr2 O10 4_555 . . 54.4(8) ?
O6 Sr2 O13 4_555 . . 80.4(9) ?
O8 Sr2 O9 4_554 . . 76.2(8) ?
O8 Sr2 O10 4_554 . . 143.1(8) ?
O8 Sr2 O13 4_554 . . 86.1(9) ?
O9 Sr2 O10 . . . 71.9(8) ?
O9 Sr2 O13 . . . 61.0(9) ?
O10 Sr2 O13 . . . 62.4(8) ?
O1 Sr3 O4 4_545 . . 135.0(9) ?
O1 Sr3 O5 4_545 . 3_646 90.6(8) ?
O1 Sr3 O7 4_545 . 3_656 130.0(8) ?
O1 Sr3 O10 4_545 . . 91.0(8) ?
O1 Sr3 O11 4_545 . 4_544 78.5(9) ?
O1 Sr3 O12 4_545 . 3_646 83.0(7) ?
O4 Sr3 O5 . . 3_646 90.1(9) ?
O4 Sr3 O7 . . 3_656 88.7(8) ?
O4 Sr3 O10 . . . 88.5(9) ?
O4 Sr3 O11 . . 4_544 57.9(8) ?
O4 Sr3 O12 . . 3_646 134.8(6) ?
O5 Sr3 O7 3_646 . 3_656 116.7(8) ?
O5 Sr3 O10 3_646 . . 178.4(9) ?
O5 Sr3 O11 3_646 . 4_544 77.1(9) ?
O5 Sr3 O12 3_646 . 3_646 61.4(8) ?
O7 Sr3 O10 3_656 . . 62.5(8) ?
O7 Sr3 O11 3_656 . 4_544 144.8(9) ?
O7 Sr3 O12 3_656 . 3_646 76.2(9) ?
O10 Sr3 O11 . . 4_544 102.8(9) ?
O10 Sr3 O12 . . 3_646 119.2(8) ?
O11 Sr3 O12 4_544 . 3_646 134.2(8) ?
O3 Ge1 O8 . . . 123.4(12) ?
O3 Ge1 O10 . . . 104.2(13) ?
O3 Ge1 O11 . . . 95.5(11) ?
O3 Ge1 O13 . . . 79.7(10) ?
O8 Ge1 O10 . . . 129.6(13) ?
O8 Ge1 O11 . . . 97.1(13) ?
O8 Ge1 O13 . . . 84.6(12) ?
O10 Ge1 O11 . . . 93.6(11) ?
O10 Ge1 O13 . . . 88.9(11) ?
O11 Ge1 O13 . . . 175.0(11) ?
O2 Ge2 O2 3_656 . 4_554 75.0(10) ?
O2 Ge2 O5 3_656 . 3_656 93.9(12) ?
O2 Ge2 O6 3_656 . . 82.7(11) ?
O2 Ge2 O7 3_656 . . 94.3(9) ?
O2 Ge2 O10 3_656 . 4_554 166.0(12) ?
O2 Ge2 O5 4_554 . 3_656 167.4(10) ?
O2 Ge2 O6 4_554 . . 83.4(10) ?
O2 Ge2 O7 4_554 . . 74.8(9) ?
O2 Ge2 O10 4_554 . 4_554 91.4(11) ?
O5 Ge2 O6 3_656 . . 101.6(12) ?
O5 Ge2 O7 3_656 . . 100.4(10) ?
O5 Ge2 O10 3_656 . 4_554 99.9(12) ?
O6 Ge2 O7 . . . 157.9(11) ?
O6 Ge2 O10 . . 4_554 92.4(11) ?
O7 Ge2 O10 . . 4_554 85.2(9) ?
O1 Ge3 O4 . . . 108.1(13) ?
O1 Ge3 O6 . . . 79.8(10) ?
O1 Ge3 O9 . . . 121.9(13) ?
O1 Ge3 O11 . . 4_544 111.0(12) ?
O4 Ge3 O6 . . . 63.2(11) ?
O4 Ge3 O9 . . . 110.9(14) ?
O4 Ge3 O11 . . 4_544 97.1(12) ?
O6 Ge3 O9 . . . 81.4(10) ?
O6 Ge3 O11 . . 4_544 160.0(10) ?
O9 Ge3 O11 . . 4_544 105.0(12) ?
O2 Ge4 O2 . . 3_656 76.7(10) ?
O2 Ge4 O4 . . . 91.5(10) ?
O2 Ge4 O5 . . . 77.0(10) ?
O2 Ge4 O6 . . . 81.5(11) ?
O2 Ge4 O12 . . . 165.4(7) ?
O2 Ge4 O4 3_656 . . 166.1(11) ?
O2 Ge4 O5 3_656 . . 91.8(11) ?
O2 Ge4 O6 3_656 . . 84.4(11) ?
O2 Ge4 O12 3_656 . . 97.9(12) ?
O4 Ge4 O5 . . . 92.7(11) ?
O4 Ge4 O6 . . . 86.6(11) ?
O4 Ge4 O12 . . . 95.3(12) ?
O5 Ge4 O6 . . . 158.4(12) ?
O5 Ge4 O12 . . . 89.8(10) ?
O6 Ge4 O12 . . . 111.8(10) ?
O3 Ge5 O3 . . 2_756 73.4(12) ?
O3 Ge5 O9 . . . 93.7(11) ?
O3 Ge5 O9 . . 2_756 87.7(11) ?
O3 Ge5 O13 . . . 93.2(12) ?
O3 Ge5 O13 . . 2_756 163.3(11) ?
O3 Ge5 O9 2_756 . . 87.7(11) ?
O3 Ge5 O9 2_756 . 2_756 93.7(11) ?
O3 Ge5 O13 2_756 . . 163.3(11) ?
O3 Ge5 O13 2_756 . 2_756 93.2(12) ?
O9 Ge5 O9 . . 2_756 178.3(11) ?
O9 Ge5 O13 . . . 83.1(11) ?
O9 Ge5 O13 . . 2_756 95.8(11) ?
O9 Ge5 O13 2_756 . . 95.8(11) ?
O9 Ge5 O13 2_756 . 2_756 83.1(11) ?
O13 Ge5 O13 . . 2_756 101.5(12) ?
O8 Cu1 O8 . . 3_757 180 ?
O8 Cu1 O9 . . 2_756 91.1(10) ?
O8 Cu1 O9 . . 4_555 88.9(10) ?
O8 Cu1 O13 . . . 81.4(10) ?
O8 Cu1 O13 . . 3_757 98.6(10) ?
O8 Cu1 O9 3_757 . 2_756 88.9(10) ?
O8 Cu1 O9 3_757 . 4_555 91.1(10) ?
O8 Cu1 O13 3_757 . . 98.6(10) ?
O8 Cu1 O13 3_757 . 3_757 81.4(10) ?
O9 Cu1 O9 2_756 . 4_555 180 ?
O9 Cu1 O13 2_756 . . 72.5(9) ?
O9 Cu1 O13 2_756 . 3_757 107.5(9) ?
O9 Cu1 O13 4_555 . . 107.5(9) ?
O9 Cu1 O13 4_555 . 3_757 72.5(9) ?
O13 Cu1 O13 . . 3_757 180 ?

loop_
_geom_bond_atom_site_label_1
_geom_bond_atom_site_label_2
_geom_bond_site_symmetry_1
_geom_bond_site_symmetry_2
_geom_bond_distance
_geom_bond_publ_flag
Sr1 O1 . 3_746 2.66(3) ?
Sr1 O1 . 4_545 2.66(3) ?
Sr1 O3 . . 2.28(2) ?
Sr1 O3 . 2_756 2.28(2) ?
Sr1 O8 . 3_747 2.44(3) ?
Sr1 O8 . 4_544 2.44(3) ?
Sr1 O11 . 3_747 3.01(2) ?
Sr1 O11 . 4_544 3.01(2) ?
Sr2 O1 . 4_555 2.61(3) ?
Sr2 O2 . . 2.52(3) ?
Sr2 O5 . 3_656 2.99(2) ?
Sr2 O6 . . 2.74(3) ?
Sr2 O6 . 4_555 2.83(3) ?
Sr2 O8 . 4_554 2.69(3) ?
Sr2 O9 . . 2.69(3) ?
Sr2 O10 . . 3.06(3) ?
Sr2 O13 . . 2.25(2) ?
Sr3 O1 . 4_545 2.47(2) ?
Sr3 O4 . . 2.52(3) ?
Sr3 O5 . 3_646 2.41(3) ?
Sr3 O7 . 3_656 2.48(2) ?
Sr3 O10 . . 2.54(3) ?
Sr3 O11 . 4_544 2.79(3) ?
Sr3 O12 . 3_646 2.76(2) ?
Ge1 O3 . . 1.96(3) ?
Ge1 O8 . . 1.62(3) ?
Ge1 O10 . . 1.74(3) ?
Ge1 O11 . . 1.87(3) ?
Ge1 O13 . . 2.27(3) ?
Ge2 O2 . 3_656 1.95(3) ?
Ge2 O2 . 4_554 2.69(3) ?
Ge2 O5 . 3_656 1.82(3) ?
Ge2 O6 . . 1.91(3) ?
Ge2 O7 . . 2.02(3) ?
Ge2 O10 . 4_554 1.83(3) ?
Ge3 O1 . . 1.70(3) ?
Ge3 O4 . . 1.73(3) ?
Ge3 O6 . . 2.87(3) ?
Ge3 O9 . . 1.67(3) ?
Ge3 O11 . 4_544 1.71(3) ?
Ge4 O2 . . 2.46(3) ?
Ge4 O2 . 3_656 1.90(3) ?
Ge4 O4 . . 1.90(3) ?
Ge4 O5 . . 1.92(3) ?
Ge4 O6 . . 1.89(3) ?
Ge4 O12 . . 1.841(17) ?
Ge5 O3 . . 1.91(3) ?
Ge5 O3 . 2_756 1.91(3) ?
Ge5 O9 . . 1.99(2) ?
Ge5 O9 . 2_756 1.99(2) ?
Ge5 O13 . . 1.83(3) ?
Ge5 O13 . 2_756 1.83(3) ?
Cu1 O8 . . 2.03(3) ?
Cu1 O8 . 3_757 2.03(3) ?
Cu1 O9 . 2_756 2.67(3) ?
Cu1 O9 . 4_555 2.67(3) ?
Cu1 O13 . . 2.05(2) ?
Cu1 O13 . 3_757 2.05(2) ?

loop_
_geom_hbond_atom_site_label_D
_geom_hbond_atom_site_label_H
_geom_hbond_atom_site_label_A
_geom_hbond_site_symmetry_D
_geom_hbond_site_symmetry_H
_geom_hbond_site_symmetry_A
_geom_hbond_distance_DH
_geom_hbond_distance_HA
_geom_hbond_distance_DA
_geom_hbond_angle_DHA
_geom_hbond_publ_flag
? ? ? ? ? ? ? ? ? ? ?

loop_
_geom_torsion_atom_site_label_1
_geom_torsion_atom_site_label_2
_geom_torsion_atom_site_label_3
_geom_torsion_atom_site_label_4
_geom_torsion_site_symmetry_1
_geom_torsion_site_symmetry_2
_geom_torsion_site_symmetry_3
_geom_torsion_site_symmetry_4
_geom_torsion
_geom_torsion_publ_flag
? ? ? ? ? ? ? ? ? ?

loop_
_restr_angle_atom_site_label_1
_restr_angle_site_symmetry_1
_restr_angle_atom_site_label_2
_restr_angle_site_symmetry_2
_restr_angle_atom_site_label_3
_restr_angle_site_symmetry_3
_restr_angle_target
_restr_angle_target_weight_param
? ? ? ? ? ? ? ?

loop_
_restr_distance_atom_site_label_1
_restr_distance_site_symmetry_1
_restr_distance_atom_site_label_2
_restr_distance_site_symmetry_2
_restr_distance_target
_restr_distance_target_weight_param
? ? ? ? ? ?

loop_
_restr_equal_angle_atom_site_label_1
_restr_equal_angle_site_symmetry_1
_restr_equal_angle_atom_site_label_2
_restr_equal_angle_site_symmetry_2
_restr_equal_angle_atom_site_label_3
_restr_equal_angle_site_symmetry_3
_restr_equal_angle_class_class_id
_restr_equal_angle_class_target_weight_param
? ? ? ? ? ? ? ?

loop_
_restr_equal_distance_atom_site_label_1
_restr_equal_distance_site_symmetry_1
_restr_equal_distance_atom_site_label_2
_restr_equal_distance_site_symmetry_2
_restr_equal_distance_class_class_id
_restr_equal_distance_class_target_weight_param
? ? ? ? ? ?

loop_
_restr_equal_torsion_atom_site_label_1
_restr_equal_torsion_site_symmetry_1
_restr_equal_torsion_atom_site_label_2
_restr_equal_torsion_site_symmetry_2
_restr_equal_torsion_atom_site_label_3
_restr_equal_torsion_site_symmetry_3
_restr_equal_torsion_atom_site_label_4
_restr_equal_torsion_site_symmetry_4
_restr_equal_torsion_class_class_id
_restr_equal_torsion_class_target_weight_param
? ? ? ? ? ? ? ? ? ?

loop_
_restr_torsion_atom_site_label_1
_restr_torsion_site_symmetry_1
_restr_torsion_atom_site_label_2
_restr_torsion_site_symmetry_2
_restr_torsion_atom_site_label_3
_restr_torsion_site_symmetry_3
_restr_torsion_atom_site_label_4
_restr_torsion_site_symmetry_4
_restr_torsion_angle_target
_restr_torsion_weight_param
? ? ? ? ? ? ? ? ? ?

loop_
_publcif_info_datablock.id
_publcif_info_datablock.publ_exptl
_publcif_info_datablock.publ_geom
_publcif_info_datablock.structure
{def9ccd2-d222-4abd-9bed-ee9aa3bfc8ca} ? ? ?
{77930d42-7380-44a8-bc2f-2d2bb7687b21} y y y

loop_
_publcif_info_exptl_table_extra_item
?

loop_
_publcif_info_exptl_table_header_item
?

loop_
_publcif_info_tables.block_id
_publcif_info_tables.reference_item
{def9ccd2-d222-4abd-9bed-ee9aa3bfc8ca} '_publcif_info_datablock.publ_exptl'

loop_
_publcif_info_cif.paper_type
CE
